data_1532861
loop_
_publ_author_name
'McAllister, J.'
'Attfield, J.P.'

_publ_section_title
;
 Cation size control of structure, structural fluctuations and
 superconductivity in L1.85 M0.15 Cu O4
;
_journal_name_full 'Physical Review, Serie 3. B - Condensed Matter (18,1978-)'
_journal_page_first 014514-1
_journal_page_last 014514-10
_journal_volume 66
_journal_year 2002
_chemical_formula_sum 'Ba0.086 Ca0.064 Cu La1.75 Nd0.1 O4'
_chemical_name_systematic '(La0.875 Nd0.05 Ca0.032 Ba0.043)2 Cu O4'
_space_group_IT_number 56
_symmetry_space_group_name_Hall '-P 2ab 2ac'
_symmetry_space_group_name_H-M 'P c c n'
_cell_angle_alpha 90
_cell_angle_beta 90
_cell_angle_gamma 90
_cell_formula_units_Z 4
_cell_length_a 5.351
_cell_length_b 5.3377
_cell_length_c 13.174
_cell_volume 376.276
_citation_journal_id_ASTM PRBMDO
_cod_data_source_file McAllister_PRBMDO_2002_15.cif
_cod_data_source_block Ba0.086Ca0.064Cu1La1.75Nd0.1O4
_cod_original_cell_volume 376.2762
_cod_original_formula_sum 'Ba0.086 Ca0.064 Cu1 La1.75 Nd0.1 O4'
_cod_database_code 1532861

loop_
_symmetry_equiv_pos_as_xyz
x,y,z
-x+1/2,-y+1/2,z
x+1/2,-y,-z+1/2
-x,y+1/2,-z+1/2
-x,-y,-z
x-1/2,y-1/2,-z
-x-1/2,y,z-1/2
x,-y-1/2,z-1/2

loop_
_atom_site_label
_atom_site_type_symbol
_atom_site_fract_x
_atom_site_fract_y
_atom_site_fract_z
_atom_site_occupancy
_atom_site_U_iso_or_equiv
Ba1 Ba+2 0.006 0.008 0.3594 0.043 0.0
O1 O-2 0.25 0.25 0.005 1 0.0
Nd1 Nd+3 0.006 0.008 0.3594 0.05 0.0
La1 La+3 0.006 0.008 0.3594 0.875 0.0
O2 O-2 0.25 0.75 0.006 1 0.0
Ca1 Ca+2 0.006 0.008 0.3594 0.032 0.0
Cu1 Cu+2 0 0 0 1 0.0
O3 O-2 0.019 0.478 0.3141 1 0.0
